data_7060919
loop_
_publ_author_name
'Koz\'a\<cek, Pavel'
'Dost\'al, Libor'
'Hejda, Martin'
'Mikysek, Tom\'a\<s'
'R\%u\<zi\<cka, Ale\<s'
'Erben, Milan'

_publ_section_title
;
 Synthesis and properties of 1,2,3-diazapnictol-5-yl substituted
 ferrocenes
;
_journal_issue 38
_journal_name_full 'New Journal of Chemistry'
_journal_page_first 18171
_journal_page_last 18182
_journal_paper_doi 10.1039/D1NJ02666F
_journal_volume 45
_journal_year 2021
_chemical_formula_sum 'C12 H11 Fe N2 P'
_chemical_formula_weight 270.05
_space_group_crystal_system monoclinic
_space_group_IT_number 15
_space_group_name_Hall '-C 2yc'
_space_group_name_H-M_alt 'C 1 2/c 1'
_atom_sites_solution_hydrogens mixed
_audit_creation_method SHELXL-2017/1
_audit_update_record
;
2021-08-16 deposited with the CCDC.	2021-08-25 downloaded from the CCDC.
;
_cell_angle_alpha 90
_cell_angle_beta 104.1470(10)
_cell_angle_gamma 90
_cell_formula_units_Z 32
_cell_length_a 41.9024(10)
_cell_length_b 10.1534(3)
_cell_length_c 21.7438(5)
_cell_measurement_reflns_used 110656
_cell_measurement_temperature 150(2)
_cell_measurement_theta_max 27.5
_cell_measurement_theta_min 1
_cell_volume 8970.4(4)
_computing_cell_refinement 'APEX3 v2016.9-0 (Bruker AXS)'
_computing_data_collection 'Bruker Instrument Service vV6.2.3'
_computing_data_reduction 'SAINT V8.37A (Bruker AXS Inc., 2015)'
_computing_molecular_graphics 'SHELXL-2017/1 (Sheldrick, 2017)'
_computing_publication_material 'Bruker SHELXTL'
_computing_structure_refinement 'SHELXL-2017/1 (Sheldrick, 2017)'
_computing_structure_solution 'XT, VERSION 2014/5'
_diffrn_ambient_temperature 150(2)
_diffrn_detector_area_resol_mean 10.4167
_diffrn_measured_fraction_theta_full 0.999
_diffrn_measured_fraction_theta_max 0.999
_diffrn_measurement_device_type 'Bruker D8 - Venture'
_diffrn_measurement_method '\f and \w scans to fill the Ewald sphere'
_diffrn_radiation_type MoK\a
_diffrn_radiation_wavelength 0.71073
_diffrn_reflns_av_R_equivalents 0.0635
_diffrn_reflns_av_unetI/netI 0.0288
_diffrn_reflns_Laue_measured_fraction_full 0.999
_diffrn_reflns_Laue_measured_fraction_max 0.999
_diffrn_reflns_limit_h_max 53
_diffrn_reflns_limit_h_min -53
_diffrn_reflns_limit_k_max 12
_diffrn_reflns_limit_k_min -12
_diffrn_reflns_limit_l_max 27
_diffrn_reflns_limit_l_min -27
_diffrn_reflns_number 94553
_diffrn_reflns_point_group_measured_fraction_full 0.999
_diffrn_reflns_point_group_measured_fraction_max 0.999
_diffrn_reflns_theta_full 25.242
_diffrn_reflns_theta_max 26.998
_diffrn_reflns_theta_min 2.333
_diffrn_source 'sealed X-ray tube'
_exptl_absorpt_coefficient_mu 1.457
_exptl_absorpt_correction_T_max 0.7461
_exptl_absorpt_correction_T_min 0.6671
_exptl_absorpt_correction_type multi-scan
_exptl_absorpt_process_details
;
SADABS-2016/2 - Bruker AXS area detector
scaling and absorption correction
;
_exptl_crystal_colour orange
_exptl_crystal_density_diffrn 1.600
_exptl_crystal_description block
_exptl_crystal_F_000 4416
_exptl_crystal_size_max 0.325
_exptl_crystal_size_mid 0.196
_exptl_crystal_size_min 0.176
_refine_diff_density_max 0.328
_refine_diff_density_min -0.423
_refine_diff_density_rms 0.063
_refine_ls_extinction_method none
_refine_ls_goodness_of_fit_ref 1.020
_refine_ls_hydrogen_treatment mixed
_refine_ls_matrix_type full
_refine_ls_number_parameters 581
_refine_ls_number_reflns 13816
_refine_ls_number_restraints 0
_refine_ls_restrained_S_all 1.020
_refine_ls_R_factor_all 0.0481
_refine_ls_R_factor_gt 0.0334
_refine_ls_shift/su_max 0.002
_refine_ls_shift/su_mean 0.000
_refine_ls_structure_factor_coef Fsqd
_refine_ls_weighting_details 'w=1/[\s^2^(Fo^2^)+(0.0204P)^2^+17.6401P] where P=(Fo^2^+2Fc^2^)/3'
_refine_ls_weighting_scheme calc
_refine_ls_wR_factor_gt 0.0621
_refine_ls_wR_factor_ref 0.0652
_reflns_Friedel_coverage 0.000
_reflns_number_gt 7977
_reflns_number_total 9768
_reflns_threshold_expression 'I > 2\s(I)'
_cod_data_source_file d1nj02666f2.cif
_cod_data_source_block me181210Fe1
_cod_depositor_comments 'Adding full bibliography for 7060916--7060926.cif.'
_cod_original_sg_symbol_H-M 'C 2/c'
_cod_database_code 7060919
_shelx_shelxl_version_number 2017/1
_shelx_space_group_comment
;
The symmetry employed for this shelxl refinement is uniquely defined
by the following loop, which should always be used as a source of
symmetry information in preference to the above space-group names.
They are only intended as comments.
;
_exptl_absorpt_special_details
;
The ratio of minimum to maximum
apparent transmission was 0.894
;

loop_
_space_group_symop_operation_xyz
'x, y, z'
'-x, y, -z+1/2'
'x+1/2, y+1/2, z'
'-x+1/2, y+1/2, -z+1/2'
'-x, -y, -z'
'x, -y, z-1/2'
'-x+1/2, -y+1/2, -z'
'x+1/2, -y+1/2, z-1/2'

loop_
_atom_site_label
_atom_site_type_symbol
_atom_site_fract_x
_atom_site_fract_y
_atom_site_fract_z
_atom_site_U_iso_or_equiv
_atom_site_adp_type
_atom_site_occupancy
_atom_site_site_symmetry_order
_atom_site_calc_flag
_atom_site_refinement_flags_posn
_atom_site_refinement_flags_adp
_atom_site_refinement_flags_occupancy
_atom_site_disorder_assembly
_atom_site_disorder_group
Fe1 Fe 0.69223(2) 1.09542(3) 0.45264(2) 0.01781(7) Uani 1 1 d . . . . .
C1 C 0.66560(5) 1.0990(2) 0.52036(10) 0.0196(4) Uani 1 1 d . . . . .
N1' N 0.65770(4) 0.88559(19) 0.64589(8) 0.0246(4) Uani 1 1 d . . . . .
H1' H 0.644609 0.835632 0.661986 0.029 Uiso 1 1 calc R U . . .
P1 P 0.69758(2) 0.90381(7) 0.68275(3) 0.03014(14) Uani 1 1 d . . . . .
Fe2 Fe 0.68619(2) 0.42284(3) 0.76480(2) 0.02146(7) Uani 1 1 d . . . . .
C2 C 0.68004(5) 1.2251(2) 0.51508(11) 0.0226(5) Uani 1 1 d . . . . .
H2 H 0.695842 1.272840 0.549840 0.027 Uiso 1 1 calc R U . . .
N2' N 0.64643(4) 0.95036(18) 0.59064(8) 0.0217(4) Uani 1 1 d . . . . .
P2 P 0.68469(2) 0.66161(7) 0.53306(3) 0.03124(15) Uani 1 1 d . . . . .
Fe4 Fe 0.56955(2) 1.09935(3) 0.73662(2) 0.02075(7) Uani 1 1 d . . . . .
C4 C 0.64639(5) 1.1731(2) 0.41769(11) 0.0267(5) Uani 1 1 d . . . . .
H4 H 0.634447 1.178136 0.371923 0.032 Uiso 1 1 calc R U . . .
N4' N 0.64675(4) 0.5405(2) 0.59275(9) 0.0265(4) Uani 1 1 d . . . . .
P4 P 0.55137(2) 0.61424(6) 0.63212(3) 0.02564(13) Uani 1 1 d . . . . .
Fe3 Fe 0.55793(2) 0.39972(3) 0.42189(2) 0.01889(7) Uani 1 1 d . . . . .
C3 C 0.66807(5) 1.2703(2) 0.45191(11) 0.0275(5) Uani 1 1 d . . . . .
H3 H 0.673977 1.355446 0.434406 0.033 Uiso 1 1 calc R U . . .
N3' N 0.64788(5) 0.6246(2) 0.54532(9) 0.0303(5) Uani 1 1 d . . . . .
H3' H 0.629760 0.659007 0.521530 0.036 Uiso 1 1 calc R U . . .
P3 P 0.54375(2) 0.89778(6) 0.50608(3) 0.02639(13) Uani 1 1 d . . . . .
N6' N 0.58900(4) 0.75368(18) 0.47699(8) 0.0214(4) Uani 1 1 d . . . . .
C6 C 0.67134(5) 1.0189(2) 0.57794(10) 0.0189(4) Uani 1 1 d . . . . .
N5' N 0.58305(4) 0.85677(18) 0.51210(8) 0.0228(4) Uani 1 1 d . . . . .
H5' H 0.599259 0.900540 0.537142 0.027 Uiso 1 1 calc R U . . .
C5 C 0.64483(5) 1.0673(2) 0.45956(10) 0.0229(5) Uani 1 1 d . . . . .
H5 H 0.631630 0.984805 0.448431 0.027 Uiso 1 1 calc R U . . .
N8' N 0.60352(4) 0.74913(17) 0.68533(8) 0.0209(4) Uani 1 1 d . . . . .
C8 C 0.72729(5) 0.9504(2) 0.47484(11) 0.0238(5) Uani 1 1 d . . . . .
H8 H 0.730461 0.888176 0.511490 0.029 Uiso 1 1 calc R U . . .
N7' N 0.59159(4) 0.64804(19) 0.64560(9) 0.0224(4) Uani 1 1 d . . . . .
H7' H 0.6054(6) 0.609(2) 0.6310(11) 0.023(6) Uiso 1 1 d . . . . .
C7 C 0.70141(5) 1.0067(2) 0.62325(10) 0.0251(5) Uani 1 1 d . . . . .
H7 H 0.721200 1.050012 0.621015 0.030 Uiso 1 1 calc R U . . .
C9 C 0.74235(5) 1.0758(2) 0.47529(10) 0.0232(5) Uani 1 1 d . . . . .
H9 H 0.758049 1.117313 0.512331 0.028 Uiso 1 1 calc R U . . .
C10 C 0.73101(5) 1.1325(2) 0.41402(11) 0.0256(5) Uani 1 1 d . . . . .
H10 H 0.737450 1.220552 0.400309 0.031 Uiso 1 1 calc R U . . .
C11 C 0.70897(6) 1.0419(3) 0.37571(11) 0.0301(5) Uani 1 1 d . . . . .
H11 H 0.697135 1.054969 0.330281 0.036 Uiso 1 1 calc R U . . .
C12 C 0.70673(6) 0.9294(2) 0.41322(11) 0.0286(5) Uani 1 1 d . . . . .
H12 H 0.692879 0.849729 0.398910 0.034 Uiso 1 1 calc R U . . .
C101 C 0.68387(5) 0.4027(2) 0.66971(10) 0.0229(5) Uani 1 1 d . . . . .
C102 C 0.71559(6) 0.3646(2) 0.70737(10) 0.0258(5) Uani 1 1 d . . . . .
H102 H 0.737037 0.405856 0.705689 0.031 Uiso 1 1 calc R U . . .
C103 C 0.71152(7) 0.2604(2) 0.74806(12) 0.0362(6) Uani 1 1 d . . . . .
H103 H 0.729501 0.214775 0.779618 0.043 Uiso 1 1 calc R U . . .
C104 C 0.67765(7) 0.2323(2) 0.73617(13) 0.0418(7) Uani 1 1 d . . . . .
H104 H 0.667425 0.163303 0.758034 0.050 Uiso 1 1 calc R U . . .
C105 C 0.66042(6) 0.3190(2) 0.68814(11) 0.0330(6) Uani 1 1 d . . . . .
H105 H 0.636032 0.321543 0.670527 0.040 Uiso 1 1 calc R U . . .
C106 C 0.67764(5) 0.5032(2) 0.62015(10) 0.0198(4) Uani 1 1 d . . . . .
C107 C 0.70188(5) 0.5606(2) 0.59455(10) 0.0243(5) Uani 1 1 d . . . . .
H107 H 0.724835 0.545246 0.609519 0.029 Uiso 1 1 calc R U . . .
C201 C 0.55933(5) 0.5958(2) 0.40023(10) 0.0202(4) Uani 1 1 d . . . . .
C112 C 0.65339(6) 0.5281(3) 0.80089(11) 0.0337(6) Uani 1 1 d . . . . .
H112 H 0.628900 0.526885 0.784927 0.040 Uiso 1 1 calc R U . . .
C111 C 0.67239(7) 0.4438(3) 0.84792(11) 0.0369(6) Uani 1 1 d . . . . .
H111 H 0.663592 0.372470 0.870913 0.044 Uiso 1 1 calc R U . . .
C110 C 0.70595(6) 0.4773(3) 0.85623(11) 0.0342(6) Uani 1 1 d . . . . .
H110 H 0.725004 0.434160 0.886229 0.041 Uiso 1 1 calc R U . . .
C109 C 0.70782(6) 0.5826(2) 0.81467(11) 0.0310(5) Uani 1 1 d . . . . .
H109 H 0.728419 0.626949 0.810068 0.037 Uiso 1 1 calc R U . . .
C108 C 0.67532(6) 0.6144(2) 0.78073(11) 0.0300(5) Uani 1 1 d . . . . .
H108 H 0.669030 0.684603 0.747731 0.036 Uiso 1 1 calc R U . . .
C202 C 0.53011(5) 0.5354(2) 0.36274(10) 0.0250(5) Uani 1 1 d . . . . .
H202 H 0.506986 0.561153 0.362025 0.030 Uiso 1 1 calc R U . . .
C203 C 0.53969(6) 0.4325(2) 0.32702(10) 0.0305(5) Uani 1 1 d . . . . .
H203 H 0.524420 0.372827 0.296915 0.037 Uiso 1 1 calc R U . . .
C204 C 0.57446(6) 0.4270(2) 0.34178(11) 0.0308(5) Uani 1 1 d . . . . .
H204 H 0.587978 0.363269 0.323819 0.037 Uiso 1 1 calc R U . . .
C205 C 0.58682(5) 0.5268(2) 0.38707(10) 0.0251(5) Uani 1 1 d . . . . .
H205 H 0.610571 0.545779 0.406427 0.030 Uiso 1 1 calc R U . . .
C206 C 0.56007(5) 0.7066(2) 0.44373(9) 0.0180(4) Uani 1 1 d . . . . .
C207 C 0.53237(5) 0.7729(2) 0.45329(10) 0.0219(5) Uani 1 1 d . . . . .
H207 H 0.510259 0.751040 0.433031 0.026 Uiso 1 1 calc R U . . .
C208 C 0.58833(6) 0.2976(2) 0.49438(10) 0.0263(5) Uani 1 1 d . . . . .
H208 H 0.612940 0.298936 0.505246 0.032 Uiso 1 1 calc R U . . .
C209 C 0.56796(6) 0.3845(2) 0.51828(11) 0.0309(5) Uani 1 1 d . . . . .
H209 H 0.575658 0.457509 0.549192 0.037 Uiso 1 1 calc R U . . .
C210 C 0.53484(6) 0.3505(2) 0.49100(12) 0.0342(6) Uani 1 1 d . . . . .
H210 H 0.515001 0.394766 0.499353 0.041 Uiso 1 1 calc R U . . .
C211 C 0.53475(6) 0.2421(2) 0.45000(12) 0.0323(6) Uani 1 1 d . . . . .
H211 H 0.514789 0.196626 0.424083 0.039 Uiso 1 1 calc R U . . .
C212 C 0.56794(6) 0.2093(2) 0.45200(11) 0.0280(5) Uani 1 1 d . . . . .
H212 H 0.575517 0.136908 0.427761 0.034 Uiso 1 1 calc R U . . .
C301 C 0.58509(5) 0.9086(2) 0.75186(10) 0.0229(5) Uani 1 1 d . . . . .
C302 C 0.56499(6) 0.9449(2) 0.79349(10) 0.0280(5) Uani 1 1 d . . . . .
H302 H 0.543890 0.901593 0.795860 0.034 Uiso 1 1 calc R U . . .
C303 C 0.57995(7) 1.0535(2) 0.83063(10) 0.0347(6) Uani 1 1 d . . . . .
H303 H 0.571240 1.099895 0.863680 0.042 Uiso 1 1 calc R U . . .
C304 C 0.60915(6) 1.0852(3) 0.81247(12) 0.0392(6) Uani 1 1 d . . . . .
H304 H 0.624657 1.158182 0.830370 0.047 Uiso 1 1 calc R U . . .
C305 C 0.61256(6) 0.9963(2) 0.76383(12) 0.0321(6) Uani 1 1 d . . . . .
H305 H 0.630845 0.995889 0.741670 0.039 Uiso 1 1 calc R U . . .
C306 C 0.57866(5) 0.8005(2) 0.70598(9) 0.0186(4) Uani 1 1 d . . . . .
C307 C 0.54808(5) 0.7397(2) 0.68196(10) 0.0222(5) Uani 1 1 d . . . . .
H307 H 0.528183 0.765277 0.692183 0.027 Uiso 1 1 calc R U . . .
C308 C 0.54116(7) 1.1137(3) 0.64672(11) 0.0379(6) Uani 1 1 d . . . . .
H308 H 0.534336 1.038653 0.616568 0.045 Uiso 1 1 calc R U . . .
C309 C 0.52358(6) 1.1608(3) 0.69041(11) 0.0361(6) Uani 1 1 d . . . . .
H309 H 0.502268 1.125448 0.696382 0.043 Uiso 1 1 calc R U . . .
C310 C 0.54181(7) 1.2671(3) 0.72412(12) 0.0378(6) Uani 1 1 d . . . . .
H310 H 0.535697 1.319908 0.758357 0.045 Uiso 1 1 calc R U . . .
C311 C 0.57033(8) 1.2846(3) 0.70108(14) 0.0454(7) Uani 1 1 d . . . . .
H311 H 0.587886 1.351988 0.716246 0.054 Uiso 1 1 calc R U . . .
C312 C 0.56980(8) 1.1898(3) 0.65301(12) 0.0436(7) Uani 1 1 d . . . . .
H312 H 0.586823 1.178679 0.628212 0.052 Uiso 1 1 calc R U . . .

loop_
_atom_site_aniso_label
_atom_site_aniso_U_11
_atom_site_aniso_U_22
_atom_site_aniso_U_33
_atom_site_aniso_U_23
_atom_site_aniso_U_13
_atom_site_aniso_U_12
Fe1 0.01466(14) 0.02073(16) 0.01846(14) -0.00169(13) 0.00489(11) 0.00002(12)
C1 0.0155(9) 0.0221(11) 0.0236(10) -0.0036(9) 0.0092(8) 0.0004(8)
N1' 0.0246(9) 0.0287(11) 0.0215(9) -0.0005(8) 0.0077(8) -0.0074(8)
P1 0.0242(3) 0.0436(4) 0.0204(3) 0.0009(3) 0.0012(2) -0.0049(3)
Fe2 0.02376(16) 0.02132(17) 0.02124(15) -0.00264(13) 0.00924(13) -0.00047(13)
C2 0.0183(10) 0.0218(12) 0.0299(12) -0.0055(9) 0.0102(9) -0.0006(9)
N2' 0.0184(9) 0.0255(10) 0.0209(9) -0.0026(8) 0.0044(7) -0.0027(7)
P2 0.0345(3) 0.0326(4) 0.0271(3) 0.0024(3) 0.0086(3) 0.0066(3)
Fe4 0.02521(16) 0.01797(16) 0.01835(15) 0.00097(13) 0.00395(12) 0.00428(13)
C4 0.0175(11) 0.0367(14) 0.0262(12) 0.0046(10) 0.0057(9) 0.0072(10)
N4' 0.0167(9) 0.0378(12) 0.0237(10) -0.0062(9) 0.0025(8) 0.0032(8)
P4 0.0212(3) 0.0248(3) 0.0320(3) -0.0069(3) 0.0086(2) -0.0044(2)
Fe3 0.01767(15) 0.01862(16) 0.02163(15) 0.00264(13) 0.00720(12) -0.00138(12)
C3 0.0271(12) 0.0231(12) 0.0361(13) 0.0035(10) 0.0148(10) 0.0049(9)
N3' 0.0244(10) 0.0381(12) 0.0242(10) -0.0040(9) -0.0022(8) 0.0108(9)
P3 0.0244(3) 0.0263(3) 0.0294(3) 0.0012(3) 0.0084(2) 0.0016(2)
N6' 0.0167(9) 0.0211(10) 0.0248(9) 0.0020(8) 0.0019(7) -0.0020(7)
C6 0.0158(10) 0.0207(11) 0.0213(10) -0.0073(9) 0.0064(8) -0.0014(8)
N5' 0.0201(9) 0.0223(10) 0.0245(9) 0.0001(8) 0.0025(8) -0.0045(7)
C5 0.0134(10) 0.0294(12) 0.0252(11) -0.0013(9) 0.0037(9) -0.0015(9)
N8' 0.0188(9) 0.0186(9) 0.0246(9) -0.0026(8) 0.0041(7) 0.0003(7)
C8 0.0196(11) 0.0244(12) 0.0287(12) 0.0012(9) 0.0082(9) 0.0037(9)
N7' 0.0195(9) 0.0224(10) 0.0270(10) -0.0044(8) 0.0090(8) 0.0030(8)
C7 0.0179(10) 0.0347(13) 0.0226(11) -0.0038(10) 0.0050(9) -0.0073(9)
C9 0.0160(10) 0.0274(12) 0.0273(11) -0.0035(10) 0.0076(9) 0.0008(9)
C10 0.0222(11) 0.0275(13) 0.0319(12) 0.0041(10) 0.0156(10) 0.0028(9)
C11 0.0296(12) 0.0439(15) 0.0183(11) -0.0018(10) 0.0090(10) 0.0095(11)
C12 0.0261(12) 0.0275(13) 0.0328(12) -0.0116(10) 0.0083(10) 0.0011(10)
C101 0.0203(10) 0.0274(12) 0.0229(11) -0.0093(10) 0.0085(9) -0.0008(9)
C102 0.0279(12) 0.0282(13) 0.0245(11) -0.0001(10) 0.0122(10) 0.0080(9)
C103 0.0529(17) 0.0259(13) 0.0342(13) -0.0004(11) 0.0187(12) 0.0122(12)
C104 0.070(2) 0.0219(13) 0.0413(15) -0.0081(12) 0.0278(14) -0.0120(13)
C105 0.0325(13) 0.0354(14) 0.0343(13) -0.0151(11) 0.0142(11) -0.0156(11)
C106 0.0150(10) 0.0257(12) 0.0182(10) -0.0095(9) 0.0032(8) 0.0017(8)
C107 0.0184(10) 0.0292(12) 0.0246(11) -0.0034(10) 0.0040(9) 0.0033(9)
C201 0.0207(10) 0.0192(11) 0.0201(10) 0.0051(9) 0.0040(8) -0.0048(9)
C112 0.0274(12) 0.0435(16) 0.0324(13) -0.0107(12) 0.0115(11) 0.0065(11)
C111 0.0553(17) 0.0347(14) 0.0271(13) -0.0043(11) 0.0226(12) 0.0017(12)
C110 0.0408(14) 0.0369(15) 0.0216(12) -0.0051(11) 0.0014(11) 0.0099(12)
C109 0.0334(13) 0.0285(13) 0.0282(12) -0.0087(10) 0.0020(10) -0.0024(10)
C108 0.0386(13) 0.0243(12) 0.0257(12) -0.0030(10) 0.0052(10) 0.0073(10)
C202 0.0252(11) 0.0238(12) 0.0224(11) 0.0075(9) -0.0013(9) -0.0051(9)
C203 0.0401(14) 0.0292(13) 0.0206(11) 0.0023(10) 0.0039(10) -0.0125(11)
C204 0.0402(14) 0.0307(14) 0.0264(12) -0.0011(10) 0.0174(11) -0.0090(11)
C205 0.0243(11) 0.0280(12) 0.0264(11) 0.0013(10) 0.0130(10) -0.0079(9)
C206 0.0166(10) 0.0191(11) 0.0174(10) 0.0084(8) 0.0024(8) -0.0016(8)
C207 0.0164(10) 0.0262(12) 0.0220(11) 0.0084(9) 0.0026(9) -0.0025(9)
C208 0.0249(11) 0.0314(13) 0.0227(11) 0.0048(10) 0.0061(9) 0.0066(10)
C209 0.0460(15) 0.0288(13) 0.0218(11) 0.0048(10) 0.0160(11) 0.0038(11)
C210 0.0328(13) 0.0315(14) 0.0480(15) 0.0198(12) 0.0284(12) 0.0123(11)
C211 0.0239(12) 0.0265(13) 0.0458(15) 0.0167(11) 0.0067(11) -0.0051(10)
C212 0.0321(12) 0.0203(12) 0.0318(12) 0.0040(10) 0.0083(10) 0.0047(10)
C301 0.0259(11) 0.0195(11) 0.0208(10) 0.0025(9) 0.0009(9) 0.0075(9)
C302 0.0440(14) 0.0227(12) 0.0176(11) 0.0058(9) 0.0079(10) 0.0063(10)
C303 0.0560(17) 0.0284(13) 0.0151(11) -0.0006(10) -0.0002(11) 0.0126(12)
C304 0.0390(14) 0.0302(14) 0.0367(14) -0.0101(12) -0.0132(11) 0.0059(11)
C305 0.0232(12) 0.0269(13) 0.0403(14) -0.0086(11) -0.0039(10) 0.0047(10)
C306 0.0200(10) 0.0178(11) 0.0176(10) 0.0045(8) 0.0041(8) 0.0035(8)
C307 0.0185(10) 0.0245(12) 0.0263(11) 0.0003(9) 0.0109(9) 0.0016(9)
C308 0.0525(16) 0.0394(15) 0.0175(11) 0.0022(11) 0.0004(11) 0.0205(13)
C309 0.0341(14) 0.0457(16) 0.0238(12) 0.0037(11) -0.0020(11) 0.0180(12)
C310 0.0515(16) 0.0301(14) 0.0298(13) 0.0037(11) 0.0060(12) 0.0245(12)
C311 0.0643(19) 0.0236(14) 0.0494(17) 0.0130(12) 0.0162(15) 0.0023(13)
C312 0.0650(19) 0.0384(16) 0.0344(14) 0.0189(12) 0.0256(14) 0.0131(14)

loop_
_atom_type_symbol
_atom_type_description
_atom_type_scat_dispersion_real
_atom_type_scat_dispersion_imag
_atom_type_scat_source
C C 0.0033 0.0016 'International Tables Vol C Tables 4.2.6.8 and 6.1.1.4'
H H 0.0000 0.0000 'International Tables Vol C Tables 4.2.6.8 and 6.1.1.4'
Fe Fe 0.3463 0.8444 'International Tables Vol C Tables 4.2.6.8 and 6.1.1.4'
N N 0.0061 0.0033 'International Tables Vol C Tables 4.2.6.8 and 6.1.1.4'
P P 0.1023 0.0942 'International Tables Vol C Tables 4.2.6.8 and 6.1.1.4'

loop_
_geom_angle_atom_site_label_1
_geom_angle_atom_site_label_2
_geom_angle_atom_site_label_3
_geom_angle
_geom_angle_site_symmetry_1
_geom_angle_site_symmetry_3
_geom_angle_publ_flag
C10 Fe1 C11 40.77(9) . . ?
C10 Fe1 C3 106.25(9) . . ?
C11 Fe1 C3 119.65(10) . . ?
C10 Fe1 C4 123.16(9) . . ?
C11 Fe1 C4 106.17(9) . . ?
C3 Fe1 C4 40.73(9) . . ?
C10 Fe1 C2 120.57(9) . . ?
C11 Fe1 C2 155.30(10) . . ?
C3 Fe1 C2 40.62(9) . . ?
C4 Fe1 C2 68.49(9) . . ?
C10 Fe1 C9 40.76(9) . . ?
C11 Fe1 C9 68.47(9) . . ?
C3 Fe1 C9 124.35(9) . . ?
C4 Fe1 C9 160.60(9) . . ?
C2 Fe1 C9 108.14(9) . . ?
C10 Fe1 C5 160.23(9) . . ?
C11 Fe1 C5 123.86(9) . . ?
C3 Fe1 C5 68.54(9) . . ?
C4 Fe1 C5 40.62(9) . . ?
C2 Fe1 C5 68.70(9) . . ?
C9 Fe1 C5 157.72(9) . . ?
C10 Fe1 C12 68.41(9) . . ?
C11 Fe1 C12 40.64(10) . . ?
C3 Fe1 C12 155.38(9) . . ?
C4 Fe1 C12 120.65(9) . . ?
C2 Fe1 C12 162.85(9) . . ?
C9 Fe1 C12 68.21(9) . . ?
C5 Fe1 C12 107.93(9) . . ?
C10 Fe1 C8 68.45(9) . . ?
C11 Fe1 C8 68.39(9) . . ?
C3 Fe1 C8 161.92(9) . . ?
C4 Fe1 C8 156.65(9) . . ?
C2 Fe1 C8 125.93(9) . . ?
C9 Fe1 C8 40.54(9) . . ?
C5 Fe1 C8 122.26(9) . . ?
C12 Fe1 C8 40.53(9) . . ?
C10 Fe1 C1 156.88(9) . . ?
C11 Fe1 C1 161.60(10) . . ?
C3 Fe1 C1 68.58(9) . . ?
C4 Fe1 C1 68.50(9) . . ?
C2 Fe1 C1 40.92(8) . . ?
C9 Fe1 C1 122.33(8) . . ?
C5 Fe1 C1 40.82(8) . . ?
C12 Fe1 C1 125.67(9) . . ?
C8 Fe1 C1 109.11(9) . . ?
C5 C1 C2 107.52(19) . . ?
C5 C1 C6 126.95(19) . . ?
C2 C1 C6 125.53(19) . . ?
C5 C1 Fe1 69.39(11) . . ?
C2 C1 Fe1 69.17(12) . . ?
C6 C1 Fe1 126.81(15) . . ?
N2' N1' P1 117.55(14) . . ?
N2' N1' H1' 121.2 . . ?
P1 N1' H1' 121.2 . . ?
N1' P1 C7 88.43(10) . . ?
C110 Fe2 C109 40.66(10) . . ?
C110 Fe2 C104 123.77(11) . . ?
C109 Fe2 C104 160.26(11) . . ?
C110 Fe2 C111 40.66(10) . . ?
C109 Fe2 C111 68.33(10) . . ?
C104 Fe2 C111 107.65(11) . . ?
C110 Fe2 C103 106.77(10) . . ?
C109 Fe2 C103 123.73(11) . . ?
C104 Fe2 C103 40.40(11) . . ?
C111 Fe2 C103 120.97(10) . . ?
C110 Fe2 C112 68.52(10) . . ?
C109 Fe2 C112 68.43(10) . . ?
C104 Fe2 C112 122.00(11) . . ?
C111 Fe2 C112 40.70(10) . . ?
C103 Fe2 C112 156.78(11) . . ?
C110 Fe2 C105 160.91(11) . . ?
C109 Fe2 C105 157.34(10) . . ?
C104 Fe2 C105 40.74(11) . . ?
C111 Fe2 C105 124.69(10) . . ?
C103 Fe2 C105 68.40(11) . . ?
C112 Fe2 C105 108.20(10) . . ?
C110 Fe2 C102 120.88(10) . . ?
C109 Fe2 C102 107.41(10) . . ?
C104 Fe2 C102 68.02(10) . . ?
C111 Fe2 C102 156.27(10) . . ?
C103 Fe2 C102 40.56(9) . . ?
C112 Fe2 C102 161.50(10) . . ?
C105 Fe2 C102 68.27(9) . . ?
C110 Fe2 C108 68.32(10) . . ?
C109 Fe2 C108 40.65(9) . . ?
C104 Fe2 C108 157.62(11) . . ?
C111 Fe2 C108 68.15(10) . . ?
C103 Fe2 C108 160.90(11) . . ?
C112 Fe2 C108 40.47(10) . . ?
C105 Fe2 C108 122.23(10) . . ?
C102 Fe2 C108 124.79(10) . . ?
C110 Fe2 C101 156.56(10) . . ?
C109 Fe2 C101 121.33(10) . . ?
C104 Fe2 C101 68.69(10) . . ?
C111 Fe2 C101 161.41(10) . . ?
C103 Fe2 C101 68.86(9) . . ?
C112 Fe2 C101 124.57(9) . . ?
C105 Fe2 C101 40.79(9) . . ?
C102 Fe2 C101 40.92(8) . . ?
C108 Fe2 C101 107.88(9) . . ?
C3 C2 C1 108.07(19) . . ?
C3 C2 Fe1 69.61(13) . . ?
C1 C2 Fe1 69.91(12) . . ?
C3 C2 H2 126.0 . . ?
C1 C2 H2 126.0 . . ?
Fe1 C2 H2 126.0 . . ?
C6 N2' N1' 108.43(17) . . ?
N3' P2 C107 88.22(10) . . ?
C308 Fe4 C302 121.37(11) . . ?
C308 Fe4 C311 68.18(12) . . ?
C302 Fe4 C311 162.74(11) . . ?
C308 Fe4 C303 156.07(12) . . ?
C302 Fe4 C303 40.78(10) . . ?
C311 Fe4 C303 124.93(11) . . ?
C308 Fe4 C312 40.42(11) . . ?
C302 Fe4 C312 155.59(11) . . ?
C311 Fe4 C312 40.69(11) . . ?
C303 Fe4 C312 162.01(12) . . ?
C308 Fe4 C304 162.47(12) . . ?
C302 Fe4 C304 68.44(11) . . ?
C311 Fe4 C304 106.67(12) . . ?
C303 Fe4 C304 40.52(11) . . ?
C312 Fe4 C304 124.92(12) . . ?
C308 Fe4 C309 40.84(10) . . ?
C302 Fe4 C309 108.52(11) . . ?
C311 Fe4 C309 68.37(12) . . ?
C303 Fe4 C309 120.59(11) . . ?
C312 Fe4 C309 68.48(11) . . ?
C304 Fe4 C309 154.65(10) . . ?
C308 Fe4 C305 125.69(10) . . ?
C302 Fe4 C305 68.67(10) . . ?
C311 Fe4 C305 119.22(12) . . ?
C303 Fe4 C305 68.59(11) . . ?
C312 Fe4 C305 107.00(11) . . ?
C304 Fe4 C305 40.83(10) . . ?
C309 Fe4 C305 163.59(10) . . ?
C308 Fe4 C310 68.39(10) . . ?
C302 Fe4 C310 126.08(10) . . ?
C311 Fe4 C310 40.60(11) . . ?
C303 Fe4 C310 107.43(10) . . ?
C312 Fe4 C310 68.44(11) . . ?
C304 Fe4 C310 119.39(10) . . ?
C309 Fe4 C310 40.66(10) . . ?
C305 Fe4 C310 154.01(11) . . ?
C308 Fe4 C301 108.20(10) . . ?
C302 Fe4 C301 40.97(9) . . ?
C311 Fe4 C301 154.45(11) . . ?
C303 Fe4 C301 68.85(9) . . ?
C312 Fe4 C301 120.01(10) . . ?
C304 Fe4 C301 68.76(9) . . ?
C309 Fe4 C301 126.50(10) . . ?
C305 Fe4 C301 40.89(9) . . ?
C310 Fe4 C301 163.76(11) . . ?
C5 C4 C3 108.25(19) . . ?
C5 C4 Fe1 69.87(12) . . ?
C3 C4 Fe1 69.57(12) . . ?
C5 C4 H4 125.9 . . ?
C3 C4 H4 125.9 . . ?
Fe1 C4 H4 125.9 . . ?
C106 N4' N3' 107.96(18) . . ?
N7' P4 C307 88.27(10) . . ?
C205 Fe3 C210 149.47(10) . . ?
C205 Fe3 C209 115.97(10) . . ?
C210 Fe3 C209 40.51(10) . . ?
C205 Fe3 C211 167.68(10) . . ?
C210 Fe3 C211 40.61(10) . . ?
C209 Fe3 C211 68.07(10) . . ?
C205 Fe3 C203 68.39(9) . . ?
C210 Fe3 C203 131.00(10) . . ?
C209 Fe3 C203 168.88(10) . . ?
C211 Fe3 C203 109.98(10) . . ?
C205 Fe3 C202 68.82(9) . . ?
C210 Fe3 C202 109.18(9) . . ?
C209 Fe3 C202 129.79(10) . . ?
C211 Fe3 C202 118.48(9) . . ?
C203 Fe3 C202 40.57(9) . . ?
C205 Fe3 C204 40.71(9) . . ?
C210 Fe3 C204 169.11(10) . . ?
C209 Fe3 C204 149.08(10) . . ?
C211 Fe3 C204 130.26(10) . . ?
C203 Fe3 C204 40.47(10) . . ?
C202 Fe3 C204 68.44(10) . . ?
C205 Fe3 C208 106.98(9) . . ?
C210 Fe3 C208 68.09(9) . . ?
C209 Fe3 C208 40.38(9) . . ?
C211 Fe3 C208 67.98(9) . . ?
C203 Fe3 C208 150.13(10) . . ?
C202 Fe3 C208 167.55(9) . . ?
C204 Fe3 C208 116.58(10) . . ?
C205 Fe3 C201 41.13(9) . . ?
C210 Fe3 C201 116.92(9) . . ?
C209 Fe3 C201 107.42(9) . . ?
C211 Fe3 C201 150.74(9) . . ?
C203 Fe3 C201 68.59(9) . . ?
C202 Fe3 C201 40.95(8) . . ?
C204 Fe3 C201 68.79(9) . . ?
C208 Fe3 C201 128.36(9) . . ?
C205 Fe3 C212 128.44(9) . . ?
C210 Fe3 C212 68.32(10) . . ?
C209 Fe3 C212 68.03(10) . . ?
C211 Fe3 C212 40.61(9) . . ?
C203 Fe3 C212 118.18(10) . . ?
C202 Fe3 C212 151.25(9) . . ?
C204 Fe3 C212 108.31(10) . . ?
C208 Fe3 C212 40.34(9) . . ?
C201 Fe3 C212 166.79(9) . . ?
C2 C3 C4 108.2(2) . . ?
C2 C3 Fe1 69.77(12) . . ?
C4 C3 Fe1 69.70(13) . . ?
C2 C3 H3 125.9 . . ?
C4 C3 H3 125.9 . . ?
Fe1 C3 H3 125.9 . . ?
N4' N3' P2 118.08(14) . . ?
N4' N3' H3' 121.0 . . ?
P2 N3' H3' 121.0 . . ?
N5' P3 C207 88.59(10) . . ?
C206 N6' N5' 108.27(17) . . ?
N2' C6 C7 114.92(19) . . ?
N2' C6 C1 119.50(18) . . ?
C7 C6 C1 125.57(19) . . ?
N6' N5' P3 117.49(14) . . ?
N6' N5' H5' 121.3 . . ?
P3 N5' H5' 121.3 . . ?
C4 C5 C1 107.98(19) . . ?
C4 C5 Fe1 69.50(12) . . ?
C1 C5 Fe1 69.79(11) . . ?
C4 C5 H5 126.0 . . ?
C1 C5 H5 126.0 . . ?
Fe1 C5 H5 126.0 . . ?
C306 N8' N7' 108.23(17) . . ?
C9 C8 C12 107.9(2) . . ?
C9 C8 Fe1 69.49(12) . . ?
C12 C8 Fe1 69.61(13) . . ?
C9 C8 H8 126.1 . . ?
C12 C8 H8 126.1 . . ?
Fe1 C8 H8 126.1 . . ?
N8' N7' P4 117.73(14) . . ?
N8' N7' H7' 115.0(16) . . ?
P4 N7' H7' 127.2(16) . . ?
C6 C7 P1 110.65(16) . . ?
C6 C7 H7 124.7 . . ?
P1 C7 H7 124.7 . . ?
C8 C9 C10 108.08(19) . . ?
C8 C9 Fe1 69.97(12) . . ?
C10 C9 Fe1 69.32(12) . . ?
C8 C9 H9 126.0 . . ?
C10 C9 H9 126.0 . . ?
Fe1 C9 H9 126.0 . . ?
C11 C10 C9 107.9(2) . . ?
C11 C10 Fe1 69.66(13) . . ?
C9 C10 Fe1 69.93(12) . . ?
C11 C10 H10 126.0 . . ?
C9 C10 H10 126.0 . . ?
Fe1 C10 H10 126.0 . . ?
C12 C11 C10 108.0(2) . . ?
C12 C11 Fe1 70.05(13) . . ?
C10 C11 Fe1 69.57(12) . . ?
C12 C11 H11 126.0 . . ?
C10 C11 H11 126.0 . . ?
Fe1 C11 H11 126.0 . . ?
C11 C12 C8 108.1(2) . . ?
C11 C12 Fe1 69.31(13) . . ?
C8 C12 Fe1 69.86(13) . . ?
C11 C12 H12 125.9 . . ?
C8 C12 H12 125.9 . . ?
Fe1 C12 H12 125.9 . . ?
C105 C101 C102 106.5(2) . . ?
C105 C101 C106 127.7(2) . . ?
C102 C101 C106 125.7(2) . . ?
C105 C101 Fe2 69.13(13) . . ?
C102 C101 Fe2 69.10(12) . . ?
C106 C101 Fe2 128.94(15) . . ?
C103 C102 C101 108.8(2) . . ?
C103 C102 Fe2 69.63(13) . . ?
C101 C102 Fe2 69.98(12) . . ?
C103 C102 H102 125.6 . . ?
C101 C102 H102 125.6 . . ?
Fe2 C102 H102 125.6 . . ?
C104 C103 C102 107.8(2) . . ?
C104 C103 Fe2 69.60(14) . . ?
C102 C103 Fe2 69.81(13) . . ?
C104 C103 H103 126.1 . . ?
C102 C103 H103 126.1 . . ?
Fe2 C103 H103 126.1 . . ?
C103 C104 C105 108.5(2) . . ?
C103 C104 Fe2 70.00(14) . . ?
C105 C104 Fe2 69.89(14) . . ?
C103 C104 H104 125.7 . . ?
C105 C104 H104 125.7 . . ?
Fe2 C104 H104 125.7 . . ?
C104 C105 C101 108.3(2) . . ?
C104 C105 Fe2 69.37(14) . . ?
C101 C105 Fe2 70.08(12) . . ?
C104 C105 H105 125.9 . . ?
C101 C105 H105 125.9 . . ?
Fe2 C105 H105 125.9 . . ?
N4' C106 C107 114.9(2) . . ?
N4' C106 C101 120.3(2) . . ?
C107 C106 C101 124.66(19) . . ?
C106 C107 P2 110.82(16) . . ?
C106 C107 H107 124.6 . . ?
P2 C107 H107 124.6 . . ?
C202 C201 C205 107.05(19) . . ?
C202 C201 C206 125.2(2) . . ?
C205 C201 C206 127.74(19) . . ?
C202 C201 Fe3 69.30(12) . . ?
C205 C201 Fe3 68.95(12) . . ?
C206 C201 Fe3 126.49(14) . . ?
C108 C112 C111 107.7(2) . . ?
C108 C112 Fe2 69.89(13) . . ?
C111 C112 Fe2 69.49(13) . . ?
C108 C112 H112 126.1 . . ?
C111 C112 H112 126.1 . . ?
Fe2 C112 H112 126.1 . . ?
C110 C111 C112 108.2(2) . . ?
C110 C111 Fe2 69.50(14) . . ?
C112 C111 Fe2 69.81(13) . . ?
C110 C111 H111 125.9 . . ?
C112 C111 H111 125.9 . . ?
Fe2 C111 H111 125.9 . . ?
C111 C110 C109 108.0(2) . . ?
C111 C110 Fe2 69.84(14) . . ?
C109 C110 Fe2 69.76(13) . . ?
C111 C110 H110 126.0 . . ?
C109 C110 H110 126.0 . . ?
Fe2 C110 H110 126.0 . . ?
C110 C109 C108 108.0(2) . . ?
C110 C109 Fe2 69.58(14) . . ?
C108 C109 Fe2 70.03(13) . . ?
C110 C109 H109 126.0 . . ?
C108 C109 H109 126.0 . . ?
Fe2 C109 H109 126.0 . . ?
C112 C108 C109 108.2(2) . . ?
C112 C108 Fe2 69.64(14) . . ?
C109 C108 Fe2 69.32(13) . . ?
C112 C108 H108 125.9 . . ?
C109 C108 H108 125.9 . . ?
Fe2 C108 H108 125.9 . . ?
C203 C202 C201 108.1(2) . . ?
C203 C202 Fe3 69.71(13) . . ?
C201 C202 Fe3 69.75(12) . . ?
C203 C202 H202 126.0 . . ?
C201 C202 H202 126.0 . . ?
Fe3 C202 H202 126.0 . . ?
C204 C203 C202 108.6(2) . . ?
C204 C203 Fe3 69.77(13) . . ?
C202 C203 Fe3 69.71(12) . . ?
C204 C203 H203 125.7 . . ?
C202 C203 H203 125.7 . . ?
Fe3 C203 H203 125.7 . . ?
C203 C204 C205 108.1(2) . . ?
C203 C204 Fe3 69.76(13) . . ?
C205 C204 Fe3 69.37(12) . . ?
C203 C204 H204 126.0 . . ?
C205 C204 H204 126.0 . . ?
Fe3 C204 H204 126.0 . . ?
C204 C205 C201 108.2(2) . . ?
C204 C205 Fe3 69.92(13) . . ?
C201 C205 Fe3 69.92(12) . . ?
C204 C205 H205 125.9 . . ?
C201 C205 H205 125.9 . . ?
Fe3 C205 H205 125.9 . . ?
N6' C206 C207 114.97(19) . . ?
N6' C206 C201 119.76(18) . . ?
C207 C206 C201 125.25(18) . . ?
C206 C207 P3 110.67(15) . . ?
C206 C207 H207 124.7 . . ?
P3 C207 H207 124.7 . . ?
C209 C208 C212 108.2(2) . . ?
C209 C208 Fe3 69.46(13) . . ?
C212 C208 Fe3 69.92(13) . . ?
C209 C208 H208 125.9 . . ?
C212 C208 H208 125.9 . . ?
Fe3 C208 H208 125.9 . . ?
C210 C209 C208 108.3(2) . . ?
C210 C209 Fe3 69.67(13) . . ?
C208 C209 Fe3 70.16(13) . . ?
C210 C209 H209 125.9 . . ?
C208 C209 H209 125.9 . . ?
Fe3 C209 H209 125.9 . . ?
C209 C210 C211 107.8(2) . . ?
C209 C210 Fe3 69.82(13) . . ?
C211 C210 Fe3 69.82(13) . . ?
C209 C210 H210 126.1 . . ?
C211 C210 H210 126.1 . . ?
Fe3 C210 H210 126.1 . . ?
C210 C211 C212 108.1(2) . . ?
C210 C211 Fe3 69.57(13) . . ?
C212 C211 Fe3 70.08(13) . . ?
C210 C211 H211 125.9 . . ?
C212 C211 H211 125.9 . . ?
Fe3 C211 H211 125.9 . . ?
C208 C212 C211 107.6(2) . . ?
C208 C212 Fe3 69.74(13) . . ?
C211 C212 Fe3 69.31(13) . . ?
C208 C212 H212 126.2 . . ?
C211 C212 H212 126.2 . . ?
Fe3 C212 H212 126.2 . . ?
C305 C301 C302 107.3(2) . . ?
C305 C301 C306 126.7(2) . . ?
C302 C301 C306 125.9(2) . . ?
C305 C301 Fe4 69.49(13) . . ?
C302 C301 Fe4 69.16(12) . . ?
C306 C301 Fe4 127.01(14) . . ?
C303 C302 C301 108.3(2) . . ?
C303 C302 Fe4 69.69(13) . . ?
C301 C302 Fe4 69.87(13) . . ?
C303 C302 H302 125.8 . . ?
C301 C302 H302 125.8 . . ?
Fe4 C302 H302 125.8 . . ?
C304 C303 C302 108.1(2) . . ?
C304 C303 Fe4 69.81(14) . . ?
C302 C303 Fe4 69.52(12) . . ?
C304 C303 H303 126.0 . . ?
C302 C303 H303 126.0 . . ?
Fe4 C303 H303 126.0 . . ?
C303 C304 C305 108.3(2) . . ?
C303 C304 Fe4 69.67(13) . . ?
C305 C304 Fe4 69.73(13) . . ?
C303 C304 H304 125.8 . . ?
C305 C304 H304 125.8 . . ?
Fe4 C304 H304 125.8 . . ?
C304 C305 C301 107.9(2) . . ?
C304 C305 Fe4 69.44(13) . . ?
C301 C305 Fe4 69.62(12) . . ?
C304 C305 H305 126.0 . . ?
C301 C305 H305 126.0 . . ?
Fe4 C305 H305 126.0 . . ?
N8' C306 C307 114.79(19) . . ?
N8' C306 C301 119.50(19) . . ?
C307 C306 C301 125.67(19) . . ?
C306 C307 P4 110.98(16) . . ?
C306 C307 H307 124.5 . . ?
P4 C307 H307 124.5 . . ?
C312 C308 C309 108.6(2) . . ?
C312 C308 Fe4 70.15(15) . . ?
C309 C308 Fe4 69.98(13) . . ?
C312 C308 H308 125.7 . . ?
C309 C308 H308 125.7 . . ?
Fe4 C308 H308 125.7 . . ?
C310 C309 C308 107.5(2) . . ?
C310 C309 Fe4 69.75(13) . . ?
C308 C309 Fe4 69.18(14) . . ?
C310 C309 H309 126.3 . . ?
C308 C309 H309 126.3 . . ?
Fe4 C309 H309 126.3 . . ?
C311 C310 C309 107.9(2) . . ?
C311 C310 Fe4 69.47(14) . . ?
C309 C310 Fe4 69.59(14) . . ?
C311 C310 H310 126.1 . . ?
C309 C310 H310 126.1 . . ?
Fe4 C310 H310 126.1 . . ?
C310 C311 C312 108.3(3) . . ?
C310 C311 Fe4 69.93(15) . . ?
C312 C311 Fe4 69.75(15) . . ?
C310 C311 H311 125.8 . . ?
C312 C311 H311 125.8 . . ?
Fe4 C311 H311 125.8 . . ?
C308 C312 C311 107.7(2) . . ?
C308 C312 Fe4 69.43(14) . . ?
C311 C312 Fe4 69.56(15) . . ?
C308 C312 H312 126.1 . . ?
C311 C312 H312 126.1 . . ?
Fe4 C312 H312 126.1 . . ?

loop_
_geom_bond_atom_site_label_1
_geom_bond_atom_site_label_2
_geom_bond_distance
_geom_bond_site_symmetry_2
_geom_bond_publ_flag
Fe1 C10 2.038(2) . ?
Fe1 C11 2.039(2) . ?
Fe1 C3 2.042(2) . ?
Fe1 C4 2.044(2) . ?
Fe1 C2 2.044(2) . ?
Fe1 C9 2.046(2) . ?
Fe1 C5 2.048(2) . ?
Fe1 C12 2.049(2) . ?
Fe1 C8 2.053(2) . ?
Fe1 C1 2.054(2) . ?
C1 C5 1.431(3) . ?
C1 C2 1.432(3) . ?
C1 C6 1.463(3) . ?
N1' N2' 1.350(2) . ?
N1' P1 1.6776(18) . ?
N1' H1' 0.8800 . ?
P1 C7 1.701(2) . ?
Fe2 C110 2.034(2) . ?
Fe2 C109 2.037(2) . ?
Fe2 C104 2.037(2) . ?
Fe2 C111 2.039(2) . ?
Fe2 C103 2.042(2) . ?
Fe2 C112 2.043(2) . ?
Fe2 C105 2.044(2) . ?
Fe2 C102 2.044(2) . ?
Fe2 C108 2.046(2) . ?
Fe2 C101 2.056(2) . ?
C2 C3 1.418(3) . ?
C2 H2 1.0000 . ?
N2' C6 1.338(3) . ?
P2 N3' 1.671(2) . ?
P2 C107 1.699(2) . ?
Fe4 C308 2.030(2) . ?
Fe4 C302 2.035(2) . ?
Fe4 C311 2.037(3) . ?
Fe4 C303 2.037(2) . ?
Fe4 C312 2.039(2) . ?
Fe4 C304 2.039(2) . ?
Fe4 C309 2.041(2) . ?
Fe4 C305 2.043(2) . ?
Fe4 C310 2.043(2) . ?
Fe4 C301 2.044(2) . ?
C4 C5 1.420(3) . ?
C4 C3 1.422(3) . ?
C4 H4 1.0000 . ?
N4' C106 1.340(3) . ?
N4' N3' 1.349(3) . ?
P4 N7' 1.6741(19) . ?
P4 C307 1.700(2) . ?
Fe3 C205 2.037(2) . ?
Fe3 C210 2.038(2) . ?
Fe3 C209 2.040(2) . ?
Fe3 C211 2.042(2) . ?
Fe3 C203 2.044(2) . ?
Fe3 C202 2.044(2) . ?
Fe3 C204 2.044(2) . ?
Fe3 C208 2.049(2) . ?
Fe3 C201 2.050(2) . ?
Fe3 C212 2.052(2) . ?
C3 H3 1.0000 . ?
N3' H3' 0.8800 . ?
P3 N5' 1.6724(18) . ?
P3 C207 1.698(2) . ?
N6' C206 1.339(3) . ?
N6' N5' 1.354(2) . ?
C6 C7 1.403(3) . ?
N5' H5' 0.8800 . ?
C5 H5 1.0000 . ?
N8' C306 1.337(3) . ?
N8' N7' 1.356(2) . ?
C8 C9 1.420(3) . ?
C8 C12 1.421(3) . ?
C8 H8 1.0000 . ?
N7' H7' 0.82(2) . ?
C7 H7 0.9500 . ?
C9 C10 1.422(3) . ?
C9 H9 1.0000 . ?
C10 C11 1.420(3) . ?
C10 H10 1.0000 . ?
C11 C12 1.420(3) . ?
C11 H11 1.0000 . ?
C12 H12 1.0000 . ?
C101 C105 1.429(3) . ?
C101 C102 1.434(3) . ?
C101 C106 1.460(3) . ?
C102 C103 1.416(3) . ?
C102 H102 1.0000 . ?
C103 C104 1.408(4) . ?
C103 H103 1.0000 . ?
C104 C105 1.421(4) . ?
C104 H104 1.0000 . ?
C105 H105 1.0000 . ?
C106 C107 1.399(3) . ?
C107 H107 0.9500 . ?
C201 C202 1.432(3) . ?
C201 C205 1.436(3) . ?
C201 C206 1.465(3) . ?
C112 C108 1.414(4) . ?
C112 C111 1.420(4) . ?
C112 H112 1.0000 . ?
C111 C110 1.415(4) . ?
C111 H111 1.0000 . ?
C110 C109 1.414(3) . ?
C110 H110 1.0000 . ?
C109 C108 1.418(3) . ?
C109 H109 1.0000 . ?
C108 H108 1.0000 . ?
C202 C203 1.418(3) . ?
C202 H202 1.0000 . ?
C203 C204 1.414(3) . ?
C203 H203 1.0000 . ?
C204 C205 1.420(3) . ?
C204 H204 1.0000 . ?
C205 H205 1.0000 . ?
C206 C207 1.400(3) . ?
C207 H207 0.9500 . ?
C208 C209 1.412(3) . ?
C208 C212 1.414(3) . ?
C208 H208 1.0000 . ?
C209 C210 1.412(3) . ?
C209 H209 1.0000 . ?
C210 C211 1.416(4) . ?
C210 H210 1.0000 . ?
C211 C212 1.421(3) . ?
C211 H211 1.0000 . ?
C212 H212 1.0000 . ?
C301 C305 1.427(3) . ?
C301 C302 1.427(3) . ?
C301 C306 1.464(3) . ?
C302 C303 1.419(3) . ?
C302 H302 1.0000 . ?
C303 C304 1.411(4) . ?
C303 H303 1.0000 . ?
C304 C305 1.424(3) . ?
C304 H304 1.0000 . ?
C305 H305 1.0000 . ?
C306 C307 1.403(3) . ?
C307 H307 0.9500 . ?
C308 C312 1.406(4) . ?
C308 C309 1.420(3) . ?
C308 H308 1.0000 . ?
C309 C310 1.419(4) . ?
C309 H309 1.0000 . ?
C310 C311 1.415(4) . ?
C310 H310 1.0000 . ?
C311 C312 1.417(4) . ?
C311 H311 1.0000 . ?
C312 H312 1.0000 . ?

loop_
_geom_hbond_atom_site_label_D
_geom_hbond_atom_site_label_H
_geom_hbond_atom_site_label_A
_geom_hbond_distance_DH
_geom_hbond_distance_HA
_geom_hbond_distance_DA
_geom_hbond_angle_DHA
_geom_hbond_site_symmetry_A
_geom_hbond_publ_flag
N1' H1' N8' 0.88 2.10 2.960(3) 164.5 . yes
N3' H3' N6' 0.88 1.99 2.867(3) 172.4 . yes
N5' H5' N2' 0.88 2.10 2.942(2) 161.1 . yes
N7' H7' N4' 0.82(2) 2.21(2) 3.026(3) 170(2) . yes
